data_7037571
loop_
_publ_author_name
'McQueen, Caitlin M. A.'
'Hill, Anthony F.'
'Ma, Chenxi'
'Ward, Jas S.'

_publ_section_title
;
 Ruthenium and osmium complexes of dihydroperimidine-based N-heterocyclic
 carbene pincer ligands.
;
_journal_issue 47
_journal_name_full 'Dalton transactions (Cambridge, England : 2003)'
_journal_page_first 20376
_journal_page_last 20385
_journal_paper_doi 10.1039/c5dt03728j
_journal_volume 44
_journal_year 2015
_chemical_compound_source 'Research School of Chemistry'
_chemical_formula_moiety 'C37 H32 Au2 Cl2 N2 P2, 2(C1 H1 Cl3)'
_chemical_formula_sum 'C39 H34 Au2 Cl8 N2 P2'
_chemical_formula_weight 1270.21
_chemical_properties_physical 'Rapid desolvation'
_space_group_IT_number 14
_symmetry_cell_setting monoclinic
_symmetry_space_group_name_Hall '-P 2yab'
_symmetry_space_group_name_H-M 'P 1 21/a 1'
_atom_sites_solution_hydrogens difmap
_atom_sites_solution_primary direct
_audit_creation_date 14-03-23
_audit_creation_method CRYSTALS_ver_14.23
_audit_update_record
;
2015-09-11 deposited with the CCDC.
2015-10-14 downloaded from the CCDC.
;
_cell_angle_alpha 90
_cell_angle_beta 100.1676(8)
_cell_angle_gamma 90
_cell_formula_units_Z 4
_cell_length_a 11.14800(10)
_cell_length_b 23.5178(4)
_cell_length_c 16.5354(3)
_cell_measurement_reflns_used 268330
_cell_measurement_temperature 200
_cell_measurement_theta_max 27
_cell_measurement_theta_min 2.55
_cell_volume 4267.11(11)
_computing_cell_refinement 'DENZO/SCALEPACK (Otwinowski & Minor, 1997)'
_computing_data_collection 'COLLECT (Nonius, 2001).'
_computing_data_reduction 'DENZO/SCALEPACK (Otwinowski & Minor, 1997)'
_computing_molecular_graphics 'Ortep-3 for windows (Farrugia, 1997)'
_computing_publication_material 'CRYSTALS (Betteridge et al., 2003)'
_computing_structure_refinement 'CRYSTALS (Betteridge et al., 2003)'
_computing_structure_solution 'SIR92 (Altomare et al., 1994)'
_diffrn_ambient_temperature 200
_diffrn_measured_fraction_theta_full 0.997
_diffrn_measured_fraction_theta_max 0.997
_diffrn_measurement_device Area
_diffrn_measurement_device_type 'Nonius KappaCCD'
_diffrn_measurement_method \w
_diffrn_radiation_monochromator graphite
_diffrn_radiation_type 'Mo K\a'
_diffrn_radiation_wavelength 0.71073
_diffrn_reflns_av_R_equivalents 0.055
_diffrn_reflns_limit_h_max 14
_diffrn_reflns_limit_h_min -14
_diffrn_reflns_limit_k_max 30
_diffrn_reflns_limit_k_min -30
_diffrn_reflns_limit_l_max 21
_diffrn_reflns_limit_l_min -21
_diffrn_reflns_number 86196
_diffrn_reflns_theta_full 27.504
_diffrn_reflns_theta_max 27.504
_diffrn_reflns_theta_min 2.565
_diffrn_standards_number 0
_exptl_absorpt_coefficient_mu 7.476
_exptl_absorpt_correction_T_max 0.643
_exptl_absorpt_correction_T_min 0.196
_exptl_absorpt_correction_type integration
_exptl_absorpt_process_details
;
Gaussian integration (Coppens, 1970)
;
_exptl_crystal_colour colourless
_exptl_crystal_density_diffrn 1.977
_exptl_crystal_density_method 'not measured'
_exptl_crystal_description lath
_exptl_crystal_F_000 2424
_exptl_crystal_recrystallization_method 'Re-crystallisation from solvent: chloroform/pentane'
_exptl_crystal_size_max 0.350
_exptl_crystal_size_mid 0.170
_exptl_crystal_size_min 0.050
_refine_diff_density_max 4.74
_refine_diff_density_min -2.00
_refine_ls_extinction_method None
_refine_ls_goodness_of_fit_ref 0.9959
_refine_ls_hydrogen_treatment constr
_refine_ls_matrix_type full
_refine_ls_number_parameters 478
_refine_ls_number_reflns 9784
_refine_ls_number_restraints 0
_refine_ls_R_factor_all 0.0770
_refine_ls_R_factor_gt 0.0670
_refine_ls_shift/su_max 0.0007803
_refine_ls_shift/su_mean 0.0000100
_refine_ls_structure_factor_coef Fsqd
_refine_ls_weighting_details
;
 Method, part 1, Chebychev polynomial, (Watkin, 1994, Prince, 1982) 
 [weight] = 1.0/[A~0~*T~0~(x)+A~1~*T~1~(x) ... +A~n-1~]*T~n-1~(x)] 
 where A~i~ are the Chebychev coefficients listed below and x= Fcalc/Fmax 
 Method = Robust Weighting (Prince, 1982) 
 W = [weight] * [1-(deltaF/6*sigmaF)^2^]^2^ 
 A~i~ are: 
 142. 229. 142. 62.5 15.1 
;
_refine_ls_weighting_scheme calc
_refine_ls_wR_factor_all 0.1796
_refine_ls_wR_factor_gt 0.1751
_refine_ls_wR_factor_ref 0.1796
_reflns_limit_h_max 14
_reflns_limit_h_min -14
_reflns_limit_k_max 30
_reflns_limit_k_min 0
_reflns_limit_l_max 21
_reflns_limit_l_min 0
_reflns_number_gt 8386
_reflns_number_total 9800
_reflns_threshold_expression I>2.0\s(I)
_oxford_diffrn_Wilson_B_factor 2.98
_oxford_diffrn_Wilson_scale 36.91
_oxford_refine_ls_r_factor_ref 0.0770
_oxford_refine_ls_scale 0.2352(2)
_oxford_reflns_number_all 9784
_oxford_reflns_threshold_expression_ref I>-10.0\s(I)
_oxford_structure_analysis_title 'CMA004a At 9:27 on 23/ 3'
_cod_data_source_file c5dt03728j1.cif
_cod_data_source_block CMA004a
_cod_depositor_comments
;
The following automatic conversions were performed:

'_atom_sites_solution_primary' value 'Direct' changed to 'direct'
according to
/usr/data/users/saulius/crontab/automatic-downloads/current/RSC/lib/dictionaries/cif_core.dic
dictionary named 'cif_core.dic' version 2.4.2 from 2011-04-26.

Automatic conversion script
Id: cif_fix_values 4268 2015-11-12 08:31:59Z antanas 
;
_cod_original_sg_symbol_H-M 'P 21/a '
_cod_database_code 7037571

loop_
_symmetry_equiv_pos_as_xyz
x,y,z
-x,-y,-z
x+1/2,-y+1/2,z
-x+1/2,y+1/2,-z

loop_
_atom_site_label
_atom_site_type_symbol
_atom_site_fract_x
_atom_site_fract_y
_atom_site_fract_z
_atom_site_U_iso_or_equiv
_atom_site_occupancy
_atom_site_adp_type
_atom_site_refinement_flags_posn
Au1 Au 0.70211(4) 0.495523(16) 0.25898(3) 0.0369 1.0000 Uani .
Au2 Au 0.85904(4) 0.291080(17) 0.57048(3) 0.0397 1.0000 Uani .
Cl1 Cl 0.5851(3) 0.57411(12) 0.2183(2) 0.0521 1.0000 Uani .
Cl2 Cl 0.9897(3) 0.25782(13) 0.4889(2) 0.0527 1.0000 Uani .
Cl101 Cl 0.6455(6) 0.3579(4) -0.0209(4) 0.1308 1.0000 Uani .
Cl102 Cl 0.6957(12) 0.2603(3) 0.0823(6) 0.1878 1.0000 Uani .
Cl103 Cl 0.8281(7) 0.2794(3) -0.0481(5) 0.1213 1.0000 Uani .
Cl201 Cl 0.4185(5) 0.4652(3) 0.0766(3) 0.1041 1.0000 Uani .
Cl202 Cl 0.2095(6) 0.4723(5) -0.0489(4) 0.1608 1.0000 Uani .
Cl203 Cl 0.3250(8) 0.3659(3) -0.0113(5) 0.1399 1.0000 Uani .
N1 N 0.8144(8) 0.4400(3) 0.4622(6) 0.0367 1.0000 Uani .
N2 N 0.6715(9) 0.4187(4) 0.5479(6) 0.0403 1.0000 Uani .
P1 P 0.8087(2) 0.41658(11) 0.29597(16) 0.0347 1.0000 Uani .
P2 P 0.7307(2) 0.32894(11) 0.64566(17) 0.0353 1.0000 Uani .
C1 C 0.7047(10) 0.4069(4) 0.4700(7) 0.0405 1.0000 Uani .
C2 C 0.7984(9) 0.4994(4) 0.4714(6) 0.0320 1.0000 Uani .
C3 C 0.8650(10) 0.5388(5) 0.4359(7) 0.0441 1.0000 Uani .
C4 C 0.8447(12) 0.5971(5) 0.4472(8) 0.0485 1.0000 Uani .
C5 C 0.7673(11) 0.6154(5) 0.4973(8) 0.0474 1.0000 Uani .
C6 C 0.7041(10) 0.5760(4) 0.5386(7) 0.0396 1.0000 Uani .
C7 C 0.6323(11) 0.5926(5) 0.5965(8) 0.0479 1.0000 Uani .
C8 C 0.5842(12) 0.5528(6) 0.6417(9) 0.0538 1.0000 Uani .
C9 C 0.5966(11) 0.4954(5) 0.6278(7) 0.0458 1.0000 Uani .
C10 C 0.6587(9) 0.4761(5) 0.5673(6) 0.0364 1.0000 Uani .
C11 C 0.7161(9) 0.5156(4) 0.5254(7) 0.0378 1.0000 Uani .
C21 C 0.8833(10) 0.4164(5) 0.4054(7) 0.0426 1.0000 Uani .
C22 C 0.6117(10) 0.3725(4) 0.5842(7) 0.0392 1.0000 Uani .
C31 C 0.9311(10) 0.4023(4) 0.2387(7) 0.0411 1.0000 Uani .
C32 C 0.8944(13) 0.3956(8) 0.1541(9) 0.0696 1.0000 Uani .
C33 C 0.9832(14) 0.3854(7) 0.1055(9) 0.0688 1.0000 Uani .
C34 C 1.1014(15) 0.3828(7) 0.1395(10) 0.0690 1.0000 Uani .
C35 C 1.1384(14) 0.3889(7) 0.2210(11) 0.0683 1.0000 Uani .
C36 C 1.0510(12) 0.3987(6) 0.2722(9) 0.0586 1.0000 Uani .
C41 C 0.7109(9) 0.3537(5) 0.2827(6) 0.0380 1.0000 Uani .
C42 C 0.7523(13) 0.3018(5) 0.3185(8) 0.0512 1.0000 Uani .
C43 C 0.6735(15) 0.2550(5) 0.3068(9) 0.0587 1.0000 Uani .
C44 C 0.5609(17) 0.2578(7) 0.2641(11) 0.0747 1.0000 Uani .
C45 C 0.5179(12) 0.3109(7) 0.2253(10) 0.0630 1.0000 Uani .
C46 C 0.5965(11) 0.3571(6) 0.2358(8) 0.0500 1.0000 Uani .
C51 C 0.8071(10) 0.3817(5) 0.7195(7) 0.0430 1.0000 Uani .
C52 C 0.9064(11) 0.4098(5) 0.7001(9) 0.0517 1.0000 Uani .
C53 C 0.9622(13) 0.4505(6) 0.7528(10) 0.0606 1.0000 Uani .
C54 C 0.9232(13) 0.4636(6) 0.8246(10) 0.0602 1.0000 Uani .
C55 C 0.8221(15) 0.4358(6) 0.8438(10) 0.0671 1.0000 Uani .
C56 C 0.7673(13) 0.3950(6) 0.7917(9) 0.0584 1.0000 Uani .
C61 C 0.6565(10) 0.2768(4) 0.7022(7) 0.0389 1.0000 Uani .
C62 C 0.5586(9) 0.2918(4) 0.7391(7) 0.0357 1.0000 Uani .
C63 C 0.5119(11) 0.2526(6) 0.7879(8) 0.0495 1.0000 Uani .
C64 C 0.5596(11) 0.1983(6) 0.8010(9) 0.0549 1.0000 Uani .
C65 C 0.6575(12) 0.1845(5) 0.7640(8) 0.0527 1.0000 Uani .
C66 C 0.7048(10) 0.2229(4) 0.7133(8) 0.0419 1.0000 Uani .
C101 C 0.688(2) 0.2866(11) -0.0180(15) 0.1112 1.0000 Uani .
C201 C 0.3449(16) 0.4371(8) -0.0177(10) 0.0747 1.0000 Uani .
H11 H 0.6397 0.4172 0.4273 0.0485 1.0000 Uiso R
H12 H 0.7213 0.3674 0.4662 0.0485 1.0000 Uiso R
H31 H 0.9237 0.5267 0.4043 0.0530 1.0000 Uiso R
H41 H 0.8855 0.6242 0.4193 0.0583 1.0000 Uiso R
H51 H 0.7560 0.6550 0.5043 0.0569 1.0000 Uiso R
H71 H 0.6172 0.6318 0.6042 0.0575 1.0000 Uiso R
H81 H 0.5413 0.5649 0.6834 0.0646 1.0000 Uiso R
H91 H 0.5620 0.4687 0.6601 0.0549 1.0000 Uiso R
H211 H 0.9570 0.4373 0.4098 0.0511 1.0000 Uiso R
H212 H 0.9014 0.3780 0.4210 0.0511 1.0000 Uiso R
H221 H 0.5592 0.3875 0.6183 0.0471 1.0000 Uiso R
H222 H 0.5657 0.3500 0.5421 0.0471 1.0000 Uiso R
H321 H 0.8107 0.3981 0.1299 0.0838 1.0000 Uiso R
H331 H 0.9593 0.3801 0.0480 0.0825 1.0000 Uiso R
H341 H 1.1604 0.3765 0.1053 0.0828 1.0000 Uiso R
H351 H 1.2225 0.3867 0.2440 0.0820 1.0000 Uiso R
H361 H 1.0765 0.4027 0.3299 0.0703 1.0000 Uiso R
H421 H 0.8320 0.2984 0.3499 0.0613 1.0000 Uiso R
H431 H 0.7018 0.2196 0.3305 0.0707 1.0000 Uiso R
H441 H 0.5094 0.2254 0.2591 0.0893 1.0000 Uiso R
H451 H 0.4382 0.3141 0.1937 0.0757 1.0000 Uiso R
H461 H 0.5705 0.3921 0.2096 0.0600 1.0000 Uiso R
H521 H 0.9357 0.4011 0.6510 0.0621 1.0000 Uiso R
H531 H 1.0303 0.4703 0.7392 0.0729 1.0000 Uiso R
H541 H 0.9648 0.4914 0.8608 0.0722 1.0000 Uiso R
H551 H 0.7919 0.4451 0.8924 0.0805 1.0000 Uiso R
H561 H 0.6994 0.3751 0.8054 0.0701 1.0000 Uiso R
H621 H 0.5238 0.3287 0.7309 0.0429 1.0000 Uiso R
H631 H 0.4451 0.2633 0.8132 0.0594 1.0000 Uiso R
H641 H 0.5262 0.1717 0.8340 0.0659 1.0000 Uiso R
H651 H 0.6937 0.1479 0.7733 0.0632 1.0000 Uiso R
H661 H 0.7699 0.2119 0.6866 0.0503 1.0000 Uiso R
H1011 H 0.6286 0.2656 -0.0544 0.1333 1.0000 Uiso R
H2011 H 0.3954 0.4438 -0.0573 0.0896 1.0000 Uiso R

loop_
_atom_site_aniso_label
_atom_site_aniso_U_11
_atom_site_aniso_U_22
_atom_site_aniso_U_33
_atom_site_aniso_U_23
_atom_site_aniso_U_13
_atom_site_aniso_U_12
Au1 0.0373(2) 0.02964(19) 0.0452(2) -0.00006(15) 0.01121(15) 0.00187(14)
Au2 0.0421(2) 0.0309(2) 0.0485(2) 0.00188(15) 0.01497(17) 0.00316(15)
Cl1 0.0533(16) 0.0376(13) 0.0686(18) 0.0068(13) 0.0198(14) 0.0134(12)
Cl2 0.0593(17) 0.0459(15) 0.0585(17) 0.0059(12) 0.0253(14) 0.0170(13)
Cl101 0.110(4) 0.190(7) 0.094(4) 0.027(4) 0.021(3) 0.058(5)
Cl102 0.344(14) 0.101(5) 0.165(7) 0.016(5) 0.170(9) 0.015(7)
Cl103 0.140(5) 0.096(4) 0.146(6) -0.017(4) 0.077(5) -0.002(4)
Cl201 0.098(4) 0.141(5) 0.069(3) 0.007(3) 0.003(2) -0.001(3)
Cl202 0.103(4) 0.298(11) 0.075(3) 0.014(5) 0.001(3) 0.087(6)
Cl203 0.184(7) 0.096(4) 0.168(6) -0.028(4) 0.110(6) -0.052(4)
N1 0.043(5) 0.022(4) 0.046(5) -0.001(3) 0.011(4) 0.004(3)
N2 0.047(5) 0.027(4) 0.049(5) 0.006(4) 0.013(4) -0.001(4)
P1 0.0367(12) 0.0292(11) 0.0393(13) -0.0023(10) 0.0092(10) 0.0017(10)
P2 0.0359(12) 0.0273(11) 0.0450(14) 0.0006(10) 0.0135(11) -0.0004(9)
C1 0.042(5) 0.032(5) 0.049(6) -0.007(4) 0.012(5) -0.004(4)
C2 0.036(5) 0.026(4) 0.033(4) 0.000(4) 0.002(4) -0.001(4)
C3 0.039(5) 0.045(6) 0.049(6) -0.003(5) 0.009(5) -0.003(5)
C4 0.062(7) 0.029(5) 0.056(7) 0.000(5) 0.014(6) -0.016(5)
C5 0.053(6) 0.031(5) 0.058(7) 0.000(5) 0.008(5) -0.006(5)
C6 0.044(5) 0.028(5) 0.046(6) -0.001(4) 0.005(4) -0.002(4)
C7 0.053(6) 0.030(5) 0.060(7) -0.005(5) 0.007(5) 0.013(5)
C8 0.053(7) 0.050(7) 0.064(8) -0.010(6) 0.025(6) 0.002(5)
C9 0.053(6) 0.053(7) 0.032(5) -0.009(5) 0.010(5) -0.009(5)
C10 0.033(5) 0.039(5) 0.036(5) 0.002(4) 0.002(4) 0.011(4)
C11 0.027(4) 0.021(4) 0.060(6) -0.004(4) -0.008(4) -0.001(3)
C21 0.043(5) 0.044(6) 0.041(5) -0.003(5) 0.008(4) 0.005(5)
C22 0.040(5) 0.033(5) 0.045(6) 0.004(4) 0.009(4) -0.003(4)
C31 0.047(6) 0.032(5) 0.049(6) -0.002(4) 0.019(5) 0.004(4)
C32 0.049(7) 0.106(12) 0.057(8) -0.028(8) 0.019(6) -0.020(8)
C33 0.068(9) 0.087(11) 0.058(8) -0.034(8) 0.030(7) -0.027(8)
C34 0.068(9) 0.077(10) 0.073(9) -0.011(8) 0.042(8) 0.002(8)
C35 0.056(8) 0.067(9) 0.091(11) 0.009(8) 0.039(8) 0.014(7)
C36 0.049(7) 0.068(8) 0.063(8) 0.013(6) 0.022(6) 0.019(6)
C41 0.037(5) 0.043(6) 0.035(5) -0.009(4) 0.010(4) -0.006(4)
C42 0.064(8) 0.033(5) 0.056(7) 0.000(5) 0.010(6) -0.003(5)
C43 0.081(10) 0.037(6) 0.061(8) 0.004(5) 0.020(7) -0.003(6)
C44 0.087(11) 0.056(8) 0.091(11) -0.023(8) 0.043(10) -0.028(8)
C45 0.043(7) 0.066(9) 0.075(9) -0.001(7) -0.003(6) -0.010(6)
C46 0.042(6) 0.047(6) 0.061(7) -0.010(5) 0.010(5) 0.001(5)
C51 0.034(5) 0.042(6) 0.052(6) 0.007(5) 0.006(5) 0.002(4)
C52 0.048(6) 0.035(6) 0.076(9) -0.005(5) 0.022(6) -0.005(5)
C53 0.053(7) 0.049(7) 0.082(10) -0.007(7) 0.018(7) -0.019(6)
C54 0.061(8) 0.041(6) 0.076(9) -0.014(6) 0.006(7) -0.006(6)
C55 0.082(10) 0.055(8) 0.069(9) -0.020(7) 0.027(8) -0.011(7)
C56 0.064(8) 0.052(7) 0.064(8) -0.013(6) 0.022(6) -0.010(6)
C61 0.040(5) 0.031(5) 0.043(5) 0.005(4) 0.002(4) -0.002(4)
C62 0.031(4) 0.029(5) 0.047(6) 0.006(4) 0.007(4) 0.004(4)
C63 0.037(6) 0.057(7) 0.057(7) 0.004(6) 0.015(5) -0.005(5)
C64 0.043(6) 0.047(6) 0.075(9) 0.018(6) 0.011(6) 0.000(5)
C65 0.056(7) 0.034(6) 0.066(8) 0.021(5) 0.005(6) -0.004(5)
C66 0.037(5) 0.026(5) 0.063(7) -0.007(5) 0.011(5) -0.004(4)
C101 0.077(12) 0.15(2) 0.110(16) -0.045(15) 0.030(12) -0.034(14)
C201 0.083(11) 0.085(11) 0.058(8) -0.006(8) 0.018(8) -0.015(9)

loop_
_atom_type_symbol
_atom_type_scat_dispersion_real
_atom_type_scat_dispersion_imag
_atom_type_scat_Cromer_Mann_a1
_atom_type_scat_Cromer_Mann_b1
_atom_type_scat_Cromer_Mann_a2
_atom_type_scat_Cromer_Mann_b2
_atom_type_scat_Cromer_Mann_a3
_atom_type_scat_Cromer_Mann_b3
_atom_type_scat_Cromer_Mann_a4
_atom_type_scat_Cromer_Mann_b4
_atom_type_scat_Cromer_Mann_c
_atom_type_scat_source
C 0.0033 0.0016 2.3100 20.8439 1.0200 10.2075 1.5886 0.5687 0.8650 51.6512 0.2156 'International Tables Vol C 4.2.6.8 and 6.1.1.4'
H 0.0000 0.0000 0.4930 10.5109 0.3229 26.1257 0.1402 3.1424 0.0408 57.7998 0.0030 'International Tables Vol C 4.2.6.8 and 6.1.1.4'
Au -2.0133 8.8022 16.8819 0.4611 18.5913 8.6216 25.5582 1.4826 5.8600 36.3956 12.0658 'International Tables Vol C 4.2.6.8 and 6.1.1.4'
Cl 0.1484 0.1585 11.4604 0.0104 7.1964 1.1662 6.2556 18.5194 1.6455 47.7784 -9.5574 'International Tables Vol C 4.2.6.8 and 6.1.1.4'
N 0.0061 0.0033 12.2126 0.0057 3.1322 9.8933 2.0125 28.9975 1.1663 0.5826 -11.5290 'International Tables Vol C 4.2.6.8 and 6.1.1.4'
P 0.1023 0.0942 6.4345 1.9067 4.1791 27.1570 1.7800 0.5260 1.4908 68.1645 1.1149 'International Tables Vol C 4.2.6.8 and 6.1.1.4'

loop_
_exptl_crystal_face_index_h
_exptl_crystal_face_index_k
_exptl_crystal_face_index_l
_exptl_crystal_face_perp_dist
1 0 0 0.120
0 -1 0 0.050
0 0 1 0.050
0 0 -1 0.010
-8 -9 0 0.184
1 3 0 0.140
-1 9 0 0.110

loop_
_geom_angle_atom_site_label_1
_geom_angle_atom_site_label_2
_geom_angle_atom_site_label_3
_geom_angle
_geom_angle_publ_flag
Cl1 Au1 P1 177.35(11) yes
Cl2 Au2 P2 176.26(10) yes
C1 N1 C2 112.9(8) yes
C1 N1 C21 113.7(8) yes
C2 N1 C21 123.2(9) yes
C1 N2 C10 116.6(9) yes
C1 N2 C22 115.7(9) yes
C10 N2 C22 123.5(9) yes
Au1 P1 C21 113.3(4) yes
Au1 P1 C31 115.0(4) yes
C21 P1 C31 105.0(5) yes
Au1 P1 C41 111.3(4) yes
C21 P1 C41 105.7(5) yes
C31 P1 C41 105.9(5) yes
Au2 P2 C22 112.6(4) yes
Au2 P2 C51 111.7(4) yes
C22 P2 C51 101.3(5) yes
Au2 P2 C61 114.1(4) yes
C22 P2 C61 108.1(5) yes
C51 P2 C61 108.1(5) yes
N1 C1 N2 109.0(9) yes
N1 C1 H11 109.6 no
N2 C1 H11 109.6 no
N1 C1 H12 109.6 no
N2 C1 H12 109.6 no
H11 C1 H12 109.5 no
N1 C2 C3 121.8(9) yes
N1 C2 C11 115.6(8) yes
C3 C2 C11 122.4(9) yes
C2 C3 C4 119.0(11) yes
C2 C3 H31 120.5 no
C4 C3 H31 120.5 no
C3 C4 C5 121.5(10) yes
C3 C4 H41 119.3 no
C5 C4 H41 119.3 no
C4 C5 C6 120.6(10) yes
C4 C5 H51 119.7 no
C6 C5 H51 119.7 no
C5 C6 C7 122.7(10) yes
C5 C6 C11 120.2(11) yes
C7 C6 C11 117.0(10) yes
C6 C7 C8 120.6(10) yes
C6 C7 H71 119.7 no
C8 C7 H71 119.7 no
C7 C8 C9 121.3(11) yes
C7 C8 H81 119.4 no
C9 C8 H81 119.4 no
C8 C9 C10 121.1(11) yes
C8 C9 H91 119.5 no
C10 C9 H91 119.5 no
N2 C10 C9 124.3(10) yes
N2 C10 C11 117.2(9) yes
C9 C10 C11 118.4(10) yes
C6 C11 C2 116.0(9) yes
C6 C11 C10 121.3(10) yes
C2 C11 C10 122.5(9) yes
P1 C21 N1 116.1(8) yes
P1 C21 H211 107.8 no
N1 C21 H211 107.8 no
P1 C21 H212 107.8 no
N1 C21 H212 107.8 no
H211 C21 H212 109.5 no
P2 C22 N2 107.8(7) yes
P2 C22 H221 109.9 no
N2 C22 H221 109.9 no
P2 C22 H222 109.9 no
N2 C22 H222 109.9 no
H221 C22 H222 109.5 no
P1 C31 C32 115.3(9) yes
P1 C31 C36 125.0(10) yes
C32 C31 C36 119.7(11) yes
C31 C32 C33 118.8(13) yes
C31 C32 H321 120.6 no
C33 C32 H321 120.6 no
C32 C33 C34 120.7(14) yes
C32 C33 H331 119.7 no
C34 C33 H331 119.7 no
C33 C34 C35 121.3(13) yes
C33 C34 H341 119.4 no
C35 C34 H341 119.3 no
C34 C35 C36 119.7(15) yes
C34 C35 H351 120.2 no
C36 C35 H351 120.2 no
C35 C36 C31 119.8(14) yes
C35 C36 H361 120.1 no
C31 C36 H361 120.1 no
P1 C41 C42 120.7(9) yes
P1 C41 C46 119.6(9) yes
C42 C41 C46 119.7(11) yes
C41 C42 C43 118.3(13) yes
C41 C42 H421 120.8 no
C43 C42 H421 120.8 no
C42 C43 C44 123.1(14) yes
C42 C43 H431 118.5 no
C44 C43 H431 118.4 no
C43 C44 C45 119.1(13) yes
C43 C44 H441 120.5 no
C45 C44 H441 120.4 no
C44 C45 C46 117.9(13) yes
C44 C45 H451 121.1 no
C46 C45 H451 121.0 no
C45 C46 C41 121.8(13) yes
C45 C46 H461 119.1 no
C41 C46 H461 119.1 no
P2 C51 C52 117.9(10) yes
P2 C51 C56 123.0(9) yes
C52 C51 C56 119.2(12) yes
C51 C52 C53 118.9(13) yes
C51 C52 H521 120.6 no
C53 C52 H521 120.5 no
C52 C53 C54 122.1(12) yes
C52 C53 H531 119.0 no
C54 C53 H531 119.0 no
C53 C54 C55 119.2(13) yes
C53 C54 H541 120.4 no
C55 C54 H541 120.4 no
C54 C55 C56 118.7(14) yes
C54 C55 H551 120.6 no
C56 C55 H551 120.7 no
C51 C56 C55 122.0(13) yes
C51 C56 H561 119.0 no
C55 C56 H561 119.0 no
P2 C61 C62 121.1(8) yes
P2 C61 C66 119.0(9) yes
C62 C61 C66 119.7(10) yes
C61 C62 C63 119.6(10) yes
C61 C62 H621 120.2 no
C63 C62 H621 120.2 no
C62 C63 C64 122.0(11) yes
C62 C63 H631 119.0 no
C64 C63 H631 119.0 no
C63 C64 C65 117.4(11) yes
C63 C64 H641 121.3 no
C65 C64 H641 121.3 no
C64 C65 C66 121.6(11) yes
C64 C65 H651 119.2 no
C66 C65 H651 119.2 no
C65 C66 C61 119.7(11) yes
C65 C66 H661 120.1 no
C61 C66 H661 120.2 no
Cl102 C101 Cl101 109.4(13) yes
Cl102 C101 Cl103 109.9(15) yes
Cl101 C101 Cl103 109.9(13) yes
Cl102 C101 H1011 109.2 no
Cl101 C101 H1011 109.2 no
Cl103 C101 H1011 109.2 no
Cl201 C201 Cl202 109.4(10) yes
Cl201 C201 Cl203 111.3(10) yes
Cl202 C201 Cl203 112.2(11) yes
Cl201 C201 H2011 107.9 no
Cl202 C201 H2011 107.9 no
Cl203 C201 H2011 107.9 no

loop_
_geom_bond_atom_site_label_1
_geom_bond_atom_site_label_2
_geom_bond_distance
_geom_bond_publ_flag
Au1 Cl1 2.294(3) yes
Au1 P1 2.231(3) yes
Au2 Cl2 2.291(3) yes
Au2 P2 2.239(3) yes
Cl101 C101 1.74(3) yes
Cl102 C101 1.76(3) yes
Cl103 C101 1.73(2) yes
Cl201 C201 1.757(17) yes
Cl202 C201 1.72(2) yes
Cl203 C201 1.695(19) yes
N1 C1 1.476(13) yes
N1 C2 1.418(12) yes
N1 C21 1.426(13) yes
N2 C1 1.429(14) yes
N2 C10 1.401(13) yes
N2 C22 1.460(13) yes
P1 C21 1.854(11) yes
P1 C31 1.824(11) yes
P1 C41 1.828(11) yes
P2 C22 1.834(11) yes
P2 C51 1.841(12) yes
P2 C61 1.826(11) yes
C1 H11 0.950 no
C1 H12 0.950 no
C2 C3 1.381(15) yes
C2 C11 1.441(15) yes
C3 C4 1.407(16) yes
C3 H31 0.950 no
C4 C5 1.367(18) yes
C4 H41 0.950 no
C5 C6 1.412(16) yes
C5 H51 0.950 no
C6 C7 1.406(16) yes
C6 C11 1.448(13) yes
C7 C8 1.364(18) yes
C7 H71 0.950 no
C8 C9 1.381(17) yes
C8 H81 0.950 no
C9 C10 1.389(15) yes
C9 H91 0.950 no
C10 C11 1.380(15) yes
C21 H211 0.950 no
C21 H212 0.950 no
C22 H221 0.950 no
C22 H222 0.950 no
C31 C32 1.395(18) yes
C31 C36 1.356(18) yes
C32 C33 1.402(18) yes
C32 H321 0.950 no
C33 C34 1.34(2) yes
C33 H331 0.950 no
C34 C35 1.35(2) yes
C34 H341 0.950 no
C35 C36 1.418(18) yes
C35 H351 0.950 no
C36 H361 0.950 no
C41 C42 1.398(16) yes
C41 C46 1.373(16) yes
C42 C43 1.400(18) yes
C42 H421 0.950 no
C43 C44 1.33(2) yes
C43 H431 0.950 no
C44 C45 1.45(2) yes
C44 H441 0.950 no
C45 C46 1.387(18) yes
C45 H451 0.950 no
C46 H461 0.950 no
C51 C52 1.374(16) yes
C51 C56 1.382(18) yes
C52 C53 1.368(18) yes
C52 H521 0.950 no
C53 C54 1.37(2) yes
C53 H531 0.950 no
C54 C55 1.39(2) yes
C54 H541 0.950 no
C55 C56 1.360(19) yes
C55 H551 0.950 no
C56 H561 0.950 no
C61 C62 1.386(15) yes
C61 C66 1.377(14) yes
C62 C63 1.386(15) yes
C62 H621 0.950 no
C63 C64 1.385(18) yes
C63 H631 0.950 no
C64 C65 1.382(19) yes
C64 H641 0.950 no
C65 C66 1.398(16) yes
C65 H651 0.950 no
C66 H661 0.950 no
C101 H1011 0.950 no
C201 H2011 0.950 no
